data_4340248
loop_
_publ_author_name
'Cotton, F. Albert'
'Donahue, James P.'
'Gruhn, Nadine E.'
'Lichtenberger, Dennis L.'
'Murillo, Carlos A.'
'Timmons, Daren J.'
'Van Dorn, Laura O.'
'Villagr\'an, Dino'
'Wang, Xiaoping'

_publ_section_title
;
 Facilitating access to the most easily ionized molecule: an improved
 synthesis of the key intermediate, W2(hpp)4Cl2, and related compounds.
;
_journal_issue 1
_journal_name_full 'Inorganic chemistry'
_journal_page_first 201
_journal_page_last 213
_journal_paper_doi 10.1021/ic0515709
_journal_volume 45
_journal_year 2006
_chemical_formula_moiety 'C18 H26 N6 O4 W1'
_chemical_formula_sum 'C18 H26 N6 O4 W'
_chemical_formula_weight 574.30
_chemical_name_common W(Hhpp)2(CO)4
_chemical_name_systematic
; 
 Tungsten(0) bis(1,3,4,6,7,8-hexahydro-2H-pyrimido[1,2-a]pyrimidinate)
 tetra(carbonyl) 
;
_space_group_IT_number 60
_symmetry_cell_setting orthorhombic
_symmetry_space_group_name_Hall '-P 2n 2ab'
_symmetry_space_group_name_H-M 'P b c n'
_atom_sites_solution_hydrogens geom
_atom_sites_solution_primary direct
_atom_sites_solution_secondary difmap
_audit_creation_method SHELXL-97
_cell_angle_alpha 90.00
_cell_angle_beta 90.00
_cell_angle_gamma 90.00
_cell_formula_units_Z 4
_cell_length_a 7.6069(7)
_cell_length_b 16.3204(15)
_cell_length_c 16.6671(15)
_cell_measurement_reflns_used 7232
_cell_measurement_temperature 213(2)
_cell_measurement_theta_max 27.5415
_cell_measurement_theta_min 2.444
_cell_volume 2069.2(3)
_computing_cell_refinement SAINT
_computing_data_collection SMART
_computing_data_reduction SAINT
_computing_molecular_graphics 'SHELXTL V. 5.03 (Siemens, 1994)'
_computing_publication_material CIFTAB
_computing_structure_refinement 'SHELXL-97 (Sheldrick, 1997)'
_computing_structure_solution 'SHELXS-97 (Sheldrick, 1990)'
_diffrn_ambient_temperature 213(2)
_diffrn_measured_fraction_theta_full 0.995
_diffrn_measured_fraction_theta_max 0.995
_diffrn_measurement_device 'Bruker SMART 1000'
_diffrn_measurement_device_type 'area detector'
_diffrn_measurement_method 'omega scans'
_diffrn_radiation_monochromator graphite
_diffrn_radiation_source 'normal-focus sealed tube'
_diffrn_radiation_type MoK\a
_diffrn_radiation_wavelength 0.71073
_diffrn_reflns_av_R_equivalents 0.0200
_diffrn_reflns_av_sigmaI/netI 0.0140
_diffrn_reflns_limit_h_max 9
_diffrn_reflns_limit_h_min -7
_diffrn_reflns_limit_k_max 19
_diffrn_reflns_limit_k_min -21
_diffrn_reflns_limit_l_max 21
_diffrn_reflns_limit_l_min -21
_diffrn_reflns_number 13290
_diffrn_reflns_theta_full 27.53
_diffrn_reflns_theta_max 27.53
_diffrn_reflns_theta_min 2.44
_diffrn_standards_number 'none (area detector data)'
_exptl_absorpt_coefficient_mu 5.620
_exptl_absorpt_correction_T_max 0.5568
_exptl_absorpt_correction_T_min 0.2488
_exptl_absorpt_correction_type multi-scan
_exptl_crystal_colour yellow
_exptl_crystal_density_diffrn 1.844
_exptl_crystal_density_method 'not measured'
_exptl_crystal_description block
_exptl_crystal_F_000 1128
_exptl_crystal_size_max 0.34
_exptl_crystal_size_mid 0.18
_exptl_crystal_size_min 0.12
_refine_diff_density_max 0.709
_refine_diff_density_min -1.131
_refine_diff_density_rms 0.090
_refine_ls_extinction_method none
_refine_ls_goodness_of_fit_ref 1.107
_refine_ls_hydrogen_treatment refall
_refine_ls_matrix_type full
_refine_ls_number_parameters 184
_refine_ls_number_reflns 2377
_refine_ls_number_restraints 0
_refine_ls_restrained_S_all 1.107
_refine_ls_R_factor_all 0.0233
_refine_ls_R_factor_gt 0.0179
_refine_ls_shift/su_max 0.001
_refine_ls_shift/su_mean 0.000
_refine_ls_structure_factor_coef Fsqd
_refine_ls_weighting_details 'calc w=1/[\s^2^(Fo^2^)+(0.0218P)^2^+2.0017P] where P=(Fo^2^+2Fc^2^)/3'
_refine_ls_weighting_scheme calc
_refine_ls_wR_factor_gt 0.0441
_refine_ls_wR_factor_ref 0.0474
_reflns_number_gt 1942
_reflns_number_total 2377
_reflns_threshold_expression I>2sigma(I)
_cod_data_source_file ic0515709si20050914_104451.cif
_cod_data_source_block cmpd1
_cod_depositor_comments
;
The following automatic conversions were performed:

'_geom_bond_publ_flag' value 'Y' changed to 'y' according to
/usr/data/users/saulius/automatic-downloads/retrospective/ACS/lib/dictionaries/cif_core.dic
dictionary named 'cif_core.dic' version 2.4.2 from 2011-04-26 (11
times).

'_geom_bond_publ_flag' value 'N' changed to 'n' according to
/usr/data/users/saulius/automatic-downloads/retrospective/ACS/lib/dictionaries/cif_core.dic
dictionary named 'cif_core.dic' version 2.4.2 from 2011-04-26 (8
times).

'_geom_angle_publ_flag' value 'Y' changed to 'y' according
to
/usr/data/users/saulius/automatic-downloads/retrospective/ACS/lib/dictionaries/cif_core.dic
dictionary named 'cif_core.dic' version 2.4.2 from 2011-04-26 (27
times).

'_geom_angle_publ_flag' value 'N' changed to 'n' according
to
/usr/data/users/saulius/automatic-downloads/retrospective/ACS/lib/dictionaries/cif_core.dic
dictionary named 'cif_core.dic' version 2.4.2 from 2011-04-26 (6
times).

Automatic conversion script
Id: cif_fix_values 2281 2013-09-26 08:29:07Z andrius 
;
_cod_database_code 4340248

loop_
_symmetry_equiv_pos_as_xyz
'x, y, z'
'-x+1/2, -y+1/2, z+1/2'
'-x, y, -z+1/2'
'x+1/2, -y+1/2, -z'
'-x, -y, -z'
'x-1/2, y-1/2, -z-1/2'
'x, -y, z-1/2'
'-x-1/2, y-1/2, z'

loop_
_atom_site_label
_atom_site_type_symbol
_atom_site_fract_x
_atom_site_fract_y
_atom_site_fract_z
_atom_site_U_iso_or_equiv
_atom_site_adp_type
_atom_site_occupancy
_atom_site_symmetry_multiplicity
_atom_site_calc_flag
_atom_site_refinement_flags
W1 W 0.0000 0.383234(8) 0.2500 0.02160(6) Uani 1 2 d S
O1 O 0.3614(3) 0.35910(14) 0.15774(14) 0.0484(5) Uani 1 1 d .
O2 O 0.1440(3) 0.24290(12) 0.35862(13) 0.0435(5) Uani 1 1 d .
N1 N 0.1001(3) 0.48451(12) 0.33385(12) 0.0254(4) Uani 1 1 d .
N2 N -0.1456(3) 0.56584(13) 0.32727(14) 0.0297(5) Uani 1 1 d .
H2 H -0.155(4) 0.5431(18) 0.2806(18) 0.031(8) Uiso 1 1 d .
N3 N 0.0633(3) 0.59435(15) 0.42515(14) 0.0317(5) Uani 1 1 d .
C1 C 0.2326(4) 0.37361(14) 0.19105(17) 0.0293(6) Uani 1 1 d .
C2 C 0.0888(4) 0.29650(16) 0.31960(15) 0.0281(5) Uani 1 1 d .
C3 C 0.0119(3) 0.54754(16) 0.36239(15) 0.0249(5) Uani 1 1 d .
C4 C -0.2225(4) 0.64760(18) 0.33455(18) 0.0346(6) Uani 1 1 d .
H4A H -0.341(5) 0.645(2) 0.313(2) 0.048(9) Uiso 1 1 d .
H4B H -0.162(4) 0.688(2) 0.3029(19) 0.044(9) Uiso 1 1 d .
C5 C -0.2186(4) 0.6708(2) 0.42189(19) 0.0401(7) Uani 1 1 d .
H5B H -0.264(5) 0.727(2) 0.4291(19) 0.053(10) Uiso 1 1 d .
H5A H -0.291(5) 0.6343(19) 0.450(2) 0.040(9) Uiso 1 1 d .
C6 C -0.0318(4) 0.6679(2) 0.4518(2) 0.0424(8) Uani 1 1 d .
H6A H -0.023(4) 0.672(2) 0.511(2) 0.049(10) Uiso 1 1 d .
H6B H 0.035(4) 0.717(2) 0.433(2) 0.050(10) Uiso 1 1 d .
C7 C 0.2340(5) 0.5813(2) 0.46352(18) 0.0414(7) Uani 1 1 d .
H7A H 0.220(4) 0.5513(19) 0.5093(19) 0.042(9) Uiso 1 1 d .
H7B H 0.281(5) 0.637(2) 0.480(2) 0.054(11) Uiso 1 1 d .
C8 C 0.3570(4) 0.53984(19) 0.40634(19) 0.0382(7) Uani 1 1 d .
H8B H 0.395(4) 0.578(2) 0.3604(18) 0.041(8) Uiso 1 1 d .
H8A H 0.464(4) 0.526(2) 0.431(2) 0.036(9) Uiso 1 1 d .
C9 C 0.2682(4) 0.46456(18) 0.37268(19) 0.0362(6) Uani 1 1 d .
H9A H 0.245(4) 0.426(2) 0.4168(18) 0.043(9) Uiso 1 1 d .
H9B H 0.342(4) 0.440(2) 0.333(2) 0.045(10) Uiso 1 1 d .

loop_
_atom_site_aniso_label
_atom_site_aniso_U_11
_atom_site_aniso_U_22
_atom_site_aniso_U_33
_atom_site_aniso_U_23
_atom_site_aniso_U_13
_atom_site_aniso_U_12
W1 0.02316(9) 0.01526(8) 0.02639(9) 0.000 -0.00200(6) 0.000
O1 0.0342(12) 0.0488(13) 0.0620(15) -0.0053(11) 0.0145(11) -0.0025(10)
O2 0.0523(13) 0.0303(11) 0.0479(12) 0.0119(9) -0.0072(11) 0.0052(10)
N1 0.0274(11) 0.0206(10) 0.0281(10) 0.0008(8) -0.0081(9) 0.0006(8)
N2 0.0349(12) 0.0244(11) 0.0300(11) -0.0084(9) -0.0055(10) 0.0061(9)
N3 0.0368(12) 0.0294(12) 0.0290(11) -0.0053(10) -0.0040(10) -0.0044(11)
C1 0.0315(15) 0.0231(13) 0.0333(14) 0.0023(10) -0.0005(12) -0.0035(11)
C2 0.0300(14) 0.0227(12) 0.0317(13) -0.0002(10) 0.0003(11) -0.0011(11)
C3 0.0303(13) 0.0207(12) 0.0237(12) 0.0010(9) -0.0016(10) -0.0056(10)
C4 0.0412(16) 0.0243(13) 0.0384(15) -0.0018(11) 0.0065(13) 0.0064(12)
C5 0.0459(18) 0.0323(16) 0.0420(17) -0.0104(13) 0.0127(14) -0.0003(13)
C6 0.052(2) 0.0352(17) 0.0399(17) -0.0176(13) 0.0094(14) -0.0073(14)
C7 0.0511(19) 0.0405(17) 0.0327(15) -0.0010(13) -0.0149(14) -0.0114(15)
C8 0.0340(16) 0.0366(16) 0.0441(17) 0.0046(13) -0.0177(13) -0.0075(13)
C9 0.0349(15) 0.0313(15) 0.0425(16) 0.0022(13) -0.0187(14) 0.0005(12)

loop_
_atom_type_symbol
_atom_type_description
_atom_type_scat_dispersion_real
_atom_type_scat_dispersion_imag
_atom_type_scat_source
C C 0.0033 0.0016 'International Tables Vol C Tables 4.2.6.8 and 6.1.1.4'
H H 0.0000 0.0000 'International Tables Vol C Tables 4.2.6.8 and 6.1.1.4'
N N 0.0061 0.0033 'International Tables Vol C Tables 4.2.6.8 and 6.1.1.4'
O O 0.0106 0.0060 'International Tables Vol C Tables 4.2.6.8 and 6.1.1.4'
W W -0.8490 6.8722 'International Tables Vol C Tables 4.2.6.8 and 6.1.1.4'

loop_
_geom_angle_atom_site_label_1
_geom_angle_atom_site_label_2
_geom_angle_atom_site_label_3
_geom_angle
_geom_angle_site_symmetry_1
_geom_angle_site_symmetry_3
_geom_angle_publ_flag
C2 W1 C2 86.97(15) . 3 y
C2 W1 C1 87.59(11) . 3 y
C2 W1 C1 85.97(11) 3 3 y
C2 W1 C1 85.97(11) . . y
C2 W1 C1 87.59(11) 3 . y
C1 W1 C1 171.12(13) 3 . y
C2 W1 N1 178.79(9) . 3 y
C2 W1 N1 92.61(9) 3 3 y
C1 W1 N1 93.51(9) 3 3 y
C1 W1 N1 92.88(9) . 3 y
C2 W1 N1 92.61(9) . . y
C2 W1 N1 178.79(9) 3 . y
C1 W1 N1 92.88(9) 3 . y
C1 W1 N1 93.51(9) . . y
N1 W1 N1 87.84(10) 3 . y
C3 N1 C9 117.2(2) . . y
C3 N1 W1 127.84(16) . . y
C9 N1 W1 113.42(16) . . y
C3 N2 C4 121.0(2) . . y
C3 N3 C7 120.8(2) . . y
C3 N3 C6 123.5(3) . . y
C7 N3 C6 115.0(2) . . y
O1 C1 W1 172.6(2) . . y
O2 C2 W1 177.4(2) . . y
N1 C3 N3 125.0(2) . . y
N1 C3 N2 117.6(2) . . y
N3 C3 N2 117.5(2) . . y
N2 C4 C5 107.6(2) . . n
C4 C5 C6 109.3(3) . . n
N3 C6 C5 112.9(2) . . n
N3 C7 C8 110.0(2) . . n
C7 C8 C9 109.0(3) . . n
N1 C9 C8 111.9(2) . . n

loop_
_geom_bond_atom_site_label_1
_geom_bond_atom_site_label_2
_geom_bond_distance
_geom_bond_site_symmetry_2
_geom_bond_publ_flag
W1 C2 1.951(3) . y
W1 C2 1.951(3) 3 y
W1 C1 2.030(3) 3 y
W1 C1 2.030(3) . y
W1 N1 2.295(2) 3 y
W1 N1 2.295(2) . y
O1 C1 1.151(3) . y
O2 C2 1.168(3) . y
N1 C3 1.317(3) . y
N1 C9 1.470(3) . n
N2 C3 1.366(3) . y
N2 C4 1.462(3) . n
N3 C3 1.353(3) . y
N3 C7 1.463(4) . n
N3 C6 1.470(4) . n
C4 C5 1.504(4) . n
C5 C6 1.507(5) . n
C7 C8 1.497(5) . n
C8 C9 1.510(4) . n
